data_2243730
loop_
_publ_author_name
'Kansiz, Sevgi'
'Dege, Necmi'
'Ozturk, Seyhan'
'Akdemir, Nesuhi'
'Tarcan, Erdo\(gan'
'Arslanhan, Ali'
'Saif, Eiad'

_publ_section_title
;
 Crystal structure and Hirshfeld surface analysis of
 2-methyl-3-nitro-<i>N</i>-[(<i>E</i>)-(5-nitrothiophen-2-yl)methylidene]aniline
;
_journal_coeditor_code YK2142
_journal_issue 2
_journal_name_full 'Acta Crystallographica Section E'
_journal_page_first 138
_journal_page_last 141
_journal_paper_doi 10.1107/S2056989021000529
_journal_volume 77
_journal_year 2021
_chemical_formula_iupac 'C12 H9 N3 O4 S'
_chemical_formula_sum 'C12 H9 N3 O4 S'
_chemical_formula_weight 291.28
_chemical_name_systematic
;
2-Methyl-3-nitro-<i>N</i>-[(<i>E</i>)-(5-nitrothiophen-2-yl)methylidene]aniline
;
_space_group_crystal_system orthorhombic
_space_group_IT_number 19
_space_group_name_Hall 'P 2ac 2ab'
_space_group_name_H-M_alt 'P 21 21 21'
_atom_sites_solution_hydrogens mixed
_audit_creation_method SHELXL-2018/3
_cell_angle_alpha 90
_cell_angle_beta 90
_cell_angle_gamma 90
_cell_formula_units_Z 4
_cell_length_a 7.1335(4)
_cell_length_b 11.7297(6)
_cell_length_c 15.4593(7)
_cell_measurement_reflns_used 6261
_cell_measurement_temperature 293(2)
_cell_measurement_theta_max 30.85
_cell_measurement_theta_min 2.18
_cell_volume 1293.54(11)
_computing_cell_refinement
;
X-AREA(Stoe & Cie, 2002)
;
_computing_data_collection
;
X-AREA (Stoe & Cie, 2002)
;
_computing_data_reduction
;
X-RED32 (Stoe & Cie, 2002)
;
_computing_molecular_graphics
;
PLATON (Spek, 2020)
;
_computing_publication_material
;
WinGX (Farrugia, 2012)
;
_computing_structure_refinement
;
<i>SHELXL2017/1</i> (Sheldrick, 2015b)
;
_computing_structure_solution
;
<i>SHELXT2017/1</i> (Sheldrick, 2015a)
;
_diffrn_ambient_temperature 293(2)
_diffrn_detector_area_resol_mean 6.67
_diffrn_measured_fraction_theta_full 0.998
_diffrn_measured_fraction_theta_max 0.998
_diffrn_measurement_device_type 'Stoe IPDS 2'
_diffrn_measurement_method 'rotation method'
_diffrn_radiation_type MoK\a
_diffrn_radiation_wavelength 0.71073
_diffrn_reflns_av_R_equivalents 0.0488
_diffrn_reflns_av_unetI/netI 0.0686
_diffrn_reflns_limit_h_max 10
_diffrn_reflns_limit_h_min -8
_diffrn_reflns_limit_k_max 12
_diffrn_reflns_limit_k_min -16
_diffrn_reflns_limit_l_max 20
_diffrn_reflns_limit_l_min -22
_diffrn_reflns_number 6707
_diffrn_reflns_theta_full 25.242
_diffrn_reflns_theta_max 30.475
_diffrn_reflns_theta_min 2.179
_diffrn_source 'sealed X-ray tube, 12 x 0.4 mm long-fine focus'
_exptl_absorpt_coefficient_mu 0.267
_exptl_absorpt_correction_T_max 0.9655
_exptl_absorpt_correction_T_min 0.8388
_exptl_absorpt_correction_type integration
_exptl_absorpt_process_details
;
(X-RED32; Stoe & Cie, 2002)
;
_exptl_crystal_colour yellow
_exptl_crystal_density_diffrn 1.496
_exptl_crystal_description stick
_exptl_crystal_F_000 600
_exptl_crystal_size_max 0.75
_exptl_crystal_size_mid 0.39
_exptl_crystal_size_min 0.14
_refine_diff_density_max 0.327
_refine_diff_density_min -0.194
_refine_ls_abs_structure_details
;
 Refined as an inversion twin.
;
_refine_ls_abs_structure_Flack 0.59(15)
_refine_ls_extinction_method none
_refine_ls_goodness_of_fit_ref 0.905
_refine_ls_hydrogen_treatment mixed
_refine_ls_matrix_type full
_refine_ls_number_parameters 186
_refine_ls_number_reflns 3930
_refine_ls_number_restraints 0
_refine_ls_restrained_S_all 0.905
_refine_ls_R_factor_all 0.1048
_refine_ls_R_factor_gt 0.0528
_refine_ls_shift/su_max 0.000
_refine_ls_shift/su_mean 0.000
_refine_ls_structure_factor_coef Fsqd
_refine_ls_weighting_details 'w=1/[\s^2^(Fo^2^)+(0.0630P)^2^] where P=(Fo^2^+2Fc^2^)/3'
_refine_ls_weighting_scheme calc
_refine_ls_wR_factor_gt 0.1115
_refine_ls_wR_factor_ref 0.1290
_reflns_number_gt 2258
_reflns_number_total 3930
_reflns_threshold_expression 'I > 2\s(I)'
_cod_data_source_file yk2142sup1.cif
_cod_data_source_block I
_cod_database_code 2243730
_shelx_space_group_comment
;
The symmetry employed for this shelxl refinement is uniquely defined
by the following loop, which should always be used as a source of
symmetry information in preference to the above space-group names.
They are only intended as comments.
;

loop_
_space_group_symop_operation_xyz
'x, y, z'
'-x+1/2, -y, z+1/2'
'-x, y+1/2, -z+1/2'
'x+1/2, -y+1/2, -z'

loop_
_atom_site_type_symbol
_atom_site_label
_atom_site_fract_x
_atom_site_fract_y
_atom_site_fract_z
_atom_site_U_iso_or_equiv
_atom_site_adp_type
_atom_site_calc_flag
_atom_site_occupancy
_atom_site_disorder_assembly
_atom_site_disorder_group
S S1 0.63801(15) 0.83820(8) 0.62698(6) 0.0504(3) Uani d 1 . .
N N2 0.6540(5) 0.6808(2) 0.47460(18) 0.0437(7) Uani d 1 . .
N N1 0.7061(6) 0.2794(3) 0.3994(3) 0.0637(10) Uani d 1 . .
O O2 0.8371(6) 0.2537(3) 0.4460(2) 0.0886(11) Uani d 1 . .
O O1 0.5937(6) 0.2119(3) 0.3708(3) 0.0988(13) Uani d 1 . .
C C8 0.7015(6) 0.7831(3) 0.4567(2) 0.0432(8) Uani d 1 . .
C C7 0.6589(5) 0.5963(3) 0.4097(2) 0.0397(7) Uani d 1 . .
C C9 0.6899(5) 0.8708(3) 0.5213(2) 0.0431(8) Uani d 1 . .
C C6 0.6287(6) 0.6186(3) 0.3229(2) 0.0487(9) Uani d 1 . .
H H6 0.610040 0.693392 0.304891 0.058 Uiso calc 1 . .
C C3 0.6828(5) 0.4000(3) 0.3749(3) 0.0474(8) Uani d 1 . .
N N3 0.6315(7) 1.0145(4) 0.7400(3) 0.0756(12) Uani d 1 . .
C C2 0.6860(5) 0.4834(3) 0.4389(2) 0.0423(8) Uani d 1 . .
C C4 0.6524(7) 0.4210(3) 0.2888(2) 0.0549(9) Uani d 1 . .
H H4 0.649811 0.361601 0.249035 0.066 Uiso calc 1 . .
O O3 0.5983(7) 0.9420(5) 0.7941(2) 0.1054(15) Uani d 1 . .
C C12 0.6570(6) 0.9799(3) 0.6526(2) 0.0537(10) Uani d 1 . .
C C11 0.7002(6) 1.0482(3) 0.5853(3) 0.0575(11) Uani d 1 . .
H H11 0.714508 1.126873 0.589073 0.069 Uiso calc 1 . .
O O4 0.6437(7) 1.1168(4) 0.7564(3) 0.1149(15) Uani d 1 . .
C C10 0.7204(6) 0.9856(3) 0.5095(3) 0.0520(10) Uani d 1 . .
H H10 0.751275 1.017854 0.456431 0.062 Uiso calc 1 . .
C C1 0.7131(7) 0.4585(4) 0.5333(3) 0.0559(10) Uani d 1 . .
H H1A 0.710488 0.528510 0.565450 0.084 Uiso calc 1 . .
H H1B 0.614362 0.409413 0.553194 0.084 Uiso calc 1 . .
H H1C 0.831809 0.421538 0.541751 0.084 Uiso calc 1 . .
C C5 0.6258(7) 0.5321(4) 0.2626(2) 0.0573(10) Uani d 1 . .
H H5 0.606041 0.548561 0.204434 0.069 Uiso calc 1 . .
H H8 0.747(5) 0.807(3) 0.403(2) 0.034(9) Uiso d 1 . .

loop_
_atom_site_aniso_label
_atom_site_aniso_U_11
_atom_site_aniso_U_22
_atom_site_aniso_U_33
_atom_site_aniso_U_12
_atom_site_aniso_U_13
_atom_site_aniso_U_23
S1 0.0561(5) 0.0487(5) 0.0465(4) -0.0019(5) -0.0005(5) -0.0003(4)
N2 0.0474(16) 0.0390(15) 0.0448(15) -0.0002(14) 0.0051(14) -0.0033(12)
N1 0.075(3) 0.0406(18) 0.075(3) 0.0010(19) 0.002(2) -0.0039(17)
O2 0.110(3) 0.0465(17) 0.109(3) 0.012(2) -0.021(3) 0.0103(18)
O1 0.120(3) 0.0470(17) 0.130(3) -0.0226(19) -0.015(3) -0.009(2)
C8 0.052(2) 0.0367(18) 0.0407(18) 0.0013(15) 0.0051(16) 0.0002(14)
C7 0.0433(19) 0.0334(15) 0.0424(17) -0.0017(16) 0.0050(16) -0.0029(13)
C9 0.042(2) 0.0383(17) 0.0490(19) 0.0033(14) -0.0003(15) -0.0014(15)
C6 0.062(2) 0.0445(18) 0.0400(18) 0.007(2) -0.0010(19) 0.0059(14)
C3 0.050(2) 0.0368(17) 0.055(2) 0.0010(15) 0.0040(19) 0.0005(17)
N3 0.070(2) 0.093(3) 0.063(2) 0.006(3) -0.006(2) -0.032(2)
C2 0.045(2) 0.0399(18) 0.0423(18) -0.0028(15) 0.0037(15) -0.0006(15)
C4 0.064(3) 0.050(2) 0.050(2) 0.002(2) 0.005(2) -0.0148(17)
O3 0.131(4) 0.134(4) 0.052(2) 0.012(3) 0.006(2) -0.010(2)
C12 0.050(2) 0.056(2) 0.055(2) 0.004(2) -0.0073(19) -0.0194(18)
C11 0.064(3) 0.038(2) 0.070(3) 0.0038(18) -0.004(2) -0.0101(19)
O4 0.141(4) 0.101(3) 0.102(3) 0.004(3) -0.007(3) -0.063(3)
C10 0.061(2) 0.0366(19) 0.058(2) -0.0001(17) -0.0024(19) 0.0013(17)
C1 0.073(3) 0.046(2) 0.048(2) 0.000(2) 0.002(2) 0.0085(17)
C5 0.073(3) 0.063(2) 0.0361(18) 0.002(3) -0.001(2) -0.0028(17)

loop_
_atom_type_symbol
_atom_type_description
_atom_type_scat_dispersion_real
_atom_type_scat_dispersion_imag
_atom_type_scat_source
C C 0.0033 0.0016 'International Tables Vol C Tables 4.2.6.8 and 6.1.1.4'
H H 0.0000 0.0000 'International Tables Vol C Tables 4.2.6.8 and 6.1.1.4'
N N 0.0061 0.0033 'International Tables Vol C Tables 4.2.6.8 and 6.1.1.4'
O O 0.0106 0.0060 'International Tables Vol C Tables 4.2.6.8 and 6.1.1.4'
S S 0.1246 0.1234 'International Tables Vol C Tables 4.2.6.8 and 6.1.1.4'

loop_
_geom_angle_atom_site_label_1
_geom_angle_atom_site_label_2
_geom_angle_atom_site_label_3
_geom_angle_site_symmetry_1
_geom_angle_site_symmetry_3
_geom_angle
_geom_angle_publ_flag
C12 S1 C9 . . 89.25(18) ?
C8 N2 C7 . . 120.0(3) ?
O1 N1 O2 . . 124.3(4) ?
O1 N1 C3 . . 117.3(4) ?
O2 N1 C3 . . 118.4(4) ?
N2 C8 C9 . . 120.5(3) ?
N2 C8 H8 . . 124(2) ?
C9 C8 H8 . . 115(2) ?
C6 C7 N2 . . 123.5(3) ?
C6 C7 C2 . . 120.6(3) ?
N2 C7 C2 . . 115.8(3) ?
C10 C9 C8 . . 126.9(4) ?
C10 C9 S1 . . 112.2(3) ?
C8 C9 S1 . . 120.9(3) ?
C5 C6 C7 . . 121.3(3) ?
C5 C6 H6 . . 119.4 ?
C7 C6 H6 . . 119.4 ?
C4 C3 C2 . . 124.5(3) ?
C4 C3 N1 . . 116.1(3) ?
C2 C3 N1 . . 119.4(4) ?
O3 N3 O4 . . 123.7(5) ?
O3 N3 C12 . . 118.6(4) ?
O4 N3 C12 . . 117.7(5) ?
C3 C2 C7 . . 115.4(3) ?
C3 C2 C1 . . 123.8(3) ?
C7 C2 C1 . . 120.8(3) ?
C3 C4 C5 . . 118.6(3) ?
C3 C4 H4 . . 120.7 ?
C5 C4 H4 . . 120.7 ?
C11 C12 N3 . . 126.4(4) ?
C11 C12 S1 . . 114.6(3) ?
N3 C12 S1 . . 119.0(3) ?
C12 C11 C10 . . 111.1(4) ?
C12 C11 H11 . . 124.5 ?
C10 C11 H11 . . 124.5 ?
C9 C10 C11 . . 112.9(4) ?
C9 C10 H10 . . 123.5 ?
C11 C10 H10 . . 123.6 ?
C2 C1 H1A . . 109.5 ?
C2 C1 H1B . . 109.5 ?
H1A C1 H1B . . 109.5 ?
C2 C1 H1C . . 109.5 ?
H1A C1 H1C . . 109.5 ?
H1B C1 H1C . . 109.5 ?
C4 C5 C6 . . 119.7(4) ?
C4 C5 H5 . . 120.2 ?
C6 C5 H5 . . 120.2 ?

loop_
_geom_bond_atom_site_label_1
_geom_bond_atom_site_label_2
_geom_bond_site_symmetry_2
_geom_bond_distance
_geom_bond_publ_flag
S1 C12 . 1.714(4) y
S1 C9 . 1.718(4) y
N2 C8 . 1.277(4) y
N2 C7 . 1.411(4) y
N1 O1 . 1.211(5) y
N1 O2 . 1.218(5) y
N1 C3 . 1.474(5) y
C8 C9 . 1.435(5) ?
C8 H8 . 0.93(4) ?
C7 C6 . 1.384(5) ?
C7 C2 . 1.412(5) ?
C9 C10 . 1.376(5) ?
C6 C5 . 1.378(5) ?
C6 H6 . 0.9300 ?
C3 C4 . 1.371(5) ?
C3 C2 . 1.392(5) ?
N3 O3 . 1.216(6) y
N3 O4 . 1.230(6) y
N3 C12 . 1.423(5) y
C2 C1 . 1.501(5) ?
C4 C5 . 1.377(6) ?
C4 H4 . 0.9300 ?
C12 C11 . 1.349(6) ?
C11 C10 . 1.391(6) ?
C11 H11 . 0.9300 ?
C10 H10 . 0.9300 ?
C1 H1A . 0.9600 ?
C1 H1B . 0.9600 ?
C1 H1C . 0.9600 ?
C5 H5 . 0.9300 ?

loop_
_geom_hbond_atom_site_label_D
_geom_hbond_atom_site_label_H
_geom_hbond_atom_site_label_A
_geom_hbond_site_symmetry_A
_geom_hbond_distance_DH
_geom_hbond_distance_HA
_geom_hbond_distance_DA
_geom_hbond_angle_DHA
_geom_hbond_publ_flag
C8 H8 O4 2_674 0.93(4) 2.56(4) 3.492(5) 176(3) yes

loop_
_geom_torsion_atom_site_label_1
_geom_torsion_atom_site_label_2
_geom_torsion_atom_site_label_3
_geom_torsion_atom_site_label_4
_geom_torsion_site_symmetry_1
_geom_torsion_site_symmetry_2
_geom_torsion_site_symmetry_3
_geom_torsion_site_symmetry_4
_geom_torsion
_geom_torsion_publ_flag
C7 N2 C8 C9 . . . . 177.5(3) ?
C8 N2 C7 C6 . . . . -30.4(6) ?
C8 N2 C7 C2 . . . . 153.2(4) ?
N2 C8 C9 C10 . . . . -173.9(4) ?
N2 C8 C9 S1 . . . . 7.5(5) ?
C12 S1 C9 C10 . . . . 0.4(3) ?
C12 S1 C9 C8 . . . . 179.2(3) ?
N2 C7 C6 C5 . . . . -176.7(4) ?
C2 C7 C6 C5 . . . . -0.5(7) ?
O1 N1 C3 C4 . . . . -47.0(6) ?
O2 N1 C3 C4 . . . . 132.2(4) ?
O1 N1 C3 C2 . . . . 130.8(4) ?
O2 N1 C3 C2 . . . . -50.0(6) ?
C4 C3 C2 C7 . . . . -1.2(6) ?
N1 C3 C2 C7 . . . . -178.8(3) ?
C4 C3 C2 C1 . . . . 177.9(4) ?
N1 C3 C2 C1 . . . . 0.3(6) ?
C6 C7 C2 C3 . . . . 0.9(6) ?
N2 C7 C2 C3 . . . . 177.4(3) ?
C6 C7 C2 C1 . . . . -178.2(4) ?
N2 C7 C2 C1 . . . . -1.7(6) ?
C2 C3 C4 C5 . . . . 1.0(7) ?
N1 C3 C4 C5 . . . . 178.7(4) ?
O3 N3 C12 C11 . . . . -177.8(5) ?
O4 N3 C12 C11 . . . . 2.5(8) ?
O3 N3 C12 S1 . . . . 0.6(7) ?
O4 N3 C12 S1 . . . . -179.2(4) ?
C9 S1 C12 C11 . . . . 0.0(4) ?
C9 S1 C12 N3 . . . . -178.6(4) ?
N3 C12 C11 C10 . . . . 178.1(4) ?
S1 C12 C11 C10 . . . . -0.3(5) ?
C8 C9 C10 C11 . . . . -179.3(4) ?
S1 C9 C10 C11 . . . . -0.7(4) ?
C12 C11 C10 C9 . . . . 0.6(5) ?
C3 C4 C5 C6 . . . . -0.5(7) ?
C7 C6 C5 C4 . . . . 0.3(7) ?

_cod_database_fobs_code 2243730
